data_4121082
loop_
_publ_author_name
'Koji Yamamoto'
'Naohiro Oyamada'
'Sheng Xia'
'Yuta Kobayashi'
'Masahiko Yamaguchi'
'Hiroaki Maeda'
'Hiroshi Nishihara'
'Tadafumi Uchimaru'
'Eunsang Kwon'

_publ_section_title
;
 Equatorenes: Synthesis and Properties of Chiral Naphthalene,
 Phenanthrene, Chrysene, and Pyrene Possessing Bis(1-adamantyl) Groups at
 the Peri-position
;
_journal_name_full 'Journal of the American Chemical Society'
_journal_page_first 16526
_journal_page_last 16532
_journal_paper_doi 10.1021/ja407800e
_journal_volume 135
_journal_year 2013
_chemical_formula_sum 'C36 H38'
_chemical_formula_weight 470.66
_chemical_name_systematic
;
 ?
;
_space_group_IT_number 2
_symmetry_cell_setting triclinic
_symmetry_space_group_name_Hall '-P 1'
_symmetry_space_group_name_H-M 'P -1'
_atom_sites_solution_hydrogens geom
_atom_sites_solution_primary direct
_atom_sites_solution_secondary difmap
_audit_creation_method SHELXL-97
_cell_angle_alpha 73.120(5)
_cell_angle_beta 78.356(6)
_cell_angle_gamma 67.336(5)
_cell_formula_units_Z 6
_cell_length_a 12.5764(13)
_cell_length_b 15.3973(16)
_cell_length_c 22.439(2)
_cell_measurement_reflns_used 35554
_cell_measurement_temperature 150
_cell_measurement_theta_max 27.60
_cell_measurement_theta_min 3.00
_cell_volume 3816.9(7)
_computing_molecular_graphics 'Yadokari-XG 2009 (Wakita Nemoto et al., 2009)'
_computing_publication_material 'Yadokari-XG 2009 (Wakita,Nemoto et al., 2009)'
_computing_structure_refinement 'SHELXL-97 (Sheldrick, 1997)'
_computing_structure_solution SHELXD
_diffrn_ambient_temperature 150
_diffrn_measured_fraction_theta_full 0.994
_diffrn_measured_fraction_theta_max 0.994
_diffrn_radiation_monochromator graphite
_diffrn_radiation_source 'sealed x-ray tube'
_diffrn_radiation_wavelength 0.71075
_diffrn_reflns_av_R_equivalents 0.0431
_diffrn_reflns_av_sigmaI/netI 0.0548
_diffrn_reflns_limit_h_max 16
_diffrn_reflns_limit_h_min -16
_diffrn_reflns_limit_k_max 19
_diffrn_reflns_limit_k_min -19
_diffrn_reflns_limit_l_max 29
_diffrn_reflns_limit_l_min -29
_diffrn_reflns_number 42021
_diffrn_reflns_theta_full 27.49
_diffrn_reflns_theta_max 27.49
_diffrn_reflns_theta_min 3.02
_exptl_absorpt_coefficient_mu 0.069
_exptl_absorpt_correction_T_max 1.000
_exptl_absorpt_correction_T_min 0.750
_exptl_absorpt_correction_type empirical
_exptl_crystal_colour orange
_exptl_crystal_density_diffrn 1.229
_exptl_crystal_description block
_exptl_crystal_F_000 1524
_exptl_crystal_size_max 0.60
_exptl_crystal_size_mid 0.50
_exptl_crystal_size_min 0.40
_refine_diff_density_max 0.333
_refine_diff_density_min -0.278
_refine_diff_density_rms 0.059
_refine_ls_extinction_method none
_refine_ls_goodness_of_fit_ref 1.209
_refine_ls_hydrogen_treatment constr
_refine_ls_matrix_type full
_refine_ls_number_parameters 1118
_refine_ls_number_reflns 17396
_refine_ls_number_restraints 180
_refine_ls_restrained_S_all 1.205
_refine_ls_R_factor_all 0.1242
_refine_ls_R_factor_gt 0.0984
_refine_ls_shift/su_max 0.000
_refine_ls_shift/su_mean 0.000
_refine_ls_structure_factor_coef Fsqd
_refine_ls_weighting_details 'calc w=1/[\s^2^(Fo^2^)+(0.0173P)^2^+8.2740P] where P=(Fo^2^+2Fc^2^)/3'
_refine_ls_weighting_scheme calc
_refine_ls_wR_factor_gt 0.1981
_refine_ls_wR_factor_ref 0.2082
_reflns_number_gt 13225
_reflns_number_total 17396
_reflns_threshold_expression >2sigma(I)
_cod_data_source_file ja407800e_si_005.cif
_cod_data_source_block ydkr
_cod_database_code 4121082

loop_
_symmetry_equiv_pos_as_xyz
'x, y, z'
'-x, -y, -z'

loop_
_atom_site_label
_atom_site_type_symbol
_atom_site_fract_x
_atom_site_fract_y
_atom_site_fract_z
_atom_site_U_iso_or_equiv
_atom_site_adp_type
_atom_site_occupancy
_atom_site_symmetry_multiplicity
_atom_site_calc_flag
_atom_site_refinement_flags
_atom_site_disorder_assembly
_atom_site_disorder_group
C1B C 0.3896(16) 0.7052(18) 0.4679(12) 0.026(4) Uani 0.401(5) 1 d PU A 2
C2B C 0.4371(12) 0.6155(9) 0.4518(6) 0.032(3) Uani 0.401(5) 1 d PU A 2
H1 H 0.5179 0.5925 0.4393 0.038 Uiso 0.401(5) 1 calc PR A 2
C3B C 0.3757(13) 0.5581(8) 0.4527(5) 0.041(3) Uani 0.401(5) 1 d PU A 2
H2 H 0.4128 0.4955 0.4444 0.049 Uiso 0.401(5) 1 calc PR A 2
C4B C 0.2555(15) 0.5965(11) 0.4664(6) 0.030(3) Uani 0.401(5) 1 d PU A 2
C5B C 0.1840(12) 0.5465(9) 0.4567(5) 0.051(3) Uani 0.401(5) 1 d PU A 2
H3 H 0.2181 0.4876 0.4433 0.061 Uiso 0.401(5) 1 calc PR A 2
C6B C 0.0710(14) 0.5865(12) 0.4673(7) 0.052(4) Uani 0.401(5) 1 d PU A 2
H4 H 0.0254 0.5548 0.4595 0.062 Uiso 0.401(5) 1 calc PR A 2
C7B C 0.0105(11) 0.6719(10) 0.4890(6) 0.049(3) Uani 0.401(5) 1 d PU A 2
C8B C -0.1106(12) 0.7166(11) 0.4978(6) 0.062(4) Uani 0.401(5) 1 d PU A 2
H5 H -0.1588 0.6857 0.4919 0.075 Uiso 0.401(5) 1 calc PR A 2
C9B C -0.1605(9) 0.8027(11) 0.5144(5) 0.060(4) Uani 0.401(5) 1 d PU A 2
H6 H -0.2424 0.8322 0.5172 0.073 Uiso 0.401(5) 1 calc PR A 2
C10B C -0.0943(8) 0.8502(9) 0.5278(5) 0.051(3) Uani 0.401(5) 1 d PU A 2
H7 H -0.1312 0.9096 0.5404 0.061 Uiso 0.401(5) 1 calc PR A 2
C11B C 0.0283(10) 0.8066(11) 0.5220(5) 0.028(3) Uani 0.401(5) 1 d PU A 2
C12B C 0.1019(13) 0.8388(9) 0.5453(6) 0.031(3) Uani 0.401(5) 1 d PU A 2
H8 H 0.0663 0.8938 0.5629 0.037 Uiso 0.401(5) 1 calc PR A 2
C13B C 0.2244(17) 0.7936(15) 0.5439(13) 0.035(6) Uani 0.401(5) 1 d PU A 2
C14B C 0.2765(12) 0.7266(9) 0.5009(7) 0.021(3) Uani 0.401(5) 1 d PU A 2
C15B C 0.2032(10) 0.6786(9) 0.4910(4) 0.029(2) Uani 0.401(5) 1 d PU A 2
C16B C 0.0813(12) 0.7192(10) 0.5018(4) 0.035(2) Uani 0.401(5) 1 d P A 2
C1A C 0.1960(9) 0.8166(9) 0.5482(7) 0.017(2) Uani 0.599(5) 1 d PU A 1
C2A C 0.0792(8) 0.8732(6) 0.5552(4) 0.0263(17) Uani 0.599(5) 1 d PU A 1
H9 H 0.0556 0.9223 0.5776 0.032 Uiso 0.599(5) 1 calc PR A 1
C3A C -0.0036(6) 0.8593(6) 0.5299(3) 0.0307(15) Uani 0.599(5) 1 d PU A 1
H10 H -0.0816 0.9024 0.5308 0.037 Uiso 0.599(5) 1 calc PR A 1
C4A C 0.0314(8) 0.7799(7) 0.5032(4) 0.0264(17) Uani 0.599(5) 1 d PU A 1
C5A C -0.0530(6) 0.7464(5) 0.4901(3) 0.0361(15) Uani 0.599(5) 1 d PU A 1
H11 H -0.1333 0.7813 0.4977 0.043 Uiso 0.599(5) 1 calc PR A 1
C6A C -0.0197(7) 0.6663(5) 0.4673(3) 0.0368(17) Uani 0.599(5) 1 d PU A 1
H12 H -0.0765 0.6459 0.4590 0.044 Uiso 0.599(5) 1 calc PR A 1
C7A C 0.1027(8) 0.6114(6) 0.4556(4) 0.0324(17) Uani 0.599(5) 1 d PU A 1
C8A C 0.1383(6) 0.5254(4) 0.4351(3) 0.0344(15) Uani 0.599(5) 1 d PU A 1
H13 H 0.0826 0.5025 0.4284 0.041 Uiso 0.599(5) 1 calc PR A 1
C9A C 0.2557(6) 0.4744(4) 0.4250(3) 0.0391(16) Uani 0.599(5) 1 d PU A 1
H14 H 0.2801 0.4161 0.4114 0.047 Uiso 0.599(5) 1 calc PR A 1
C10A C 0.3378(6) 0.5068(4) 0.4344(3) 0.0329(14) Uani 0.599(5) 1 d PU A 1
H15 H 0.4177 0.4708 0.4268 0.040 Uiso 0.599(5) 1 calc PR A 1
C11A C 0.3055(8) 0.5906(6) 0.4548(4) 0.0224(17) Uani 0.599(5) 1 d PU A 1
C12A C 0.3846(6) 0.6369(6) 0.4558(4) 0.0250(16) Uani 0.599(5) 1 d PU A 1
H16 H 0.4639 0.6068 0.4426 0.030 Uiso 0.599(5) 1 calc PR A 1
C13A C 0.3541(10) 0.7207(10) 0.4745(7) 0.019(2) Uani 0.599(5) 1 d PU A 1
C14A C 0.2367(8) 0.7576(6) 0.5054(4) 0.0186(17) Uani 0.599(5) 1 d PU A 1
C15A C 0.1501(7) 0.7296(5) 0.4903(3) 0.0235(13) Uani 0.599(5) 1 d PU A 1
C16A C 0.1858(6) 0.6442(5) 0.4666(3) 0.0215(12) Uani 0.599(5) 1 d P A 1
C16 C 0.4389(3) 0.7823(2) 0.44116(14) 0.0273(7) Uani 1 1 d . . .
C17 C 0.5675(3) 0.7357(3) 0.45308(17) 0.0363(8) Uani 1 1 d . A .
H17 H 0.5741 0.7227 0.4983 0.044 Uiso 1 1 calc R . .
H18 H 0.6020 0.6733 0.4405 0.044 Uiso 1 1 calc R . .
C18 C 0.3857(3) 0.8830(2) 0.45553(16) 0.0285(7) Uani 1 1 d . A .
H19 H 0.3048 0.9135 0.4447 0.034 Uiso 1 1 calc R . .
H20 H 0.3844 0.8762 0.5009 0.034 Uiso 1 1 calc R . .
C19 C 0.4350(4) 0.8006(3) 0.36932(16) 0.0371(9) Uani 1 1 d . A .
H21 H 0.4683 0.7379 0.3570 0.045 Uiso 1 1 calc R . .
H22 H 0.3534 0.8310 0.3596 0.045 Uiso 1 1 calc R . .
C20 C 0.6339(3) 0.8029(3) 0.41593(18) 0.0402(9) Uani 1 1 d . . .
H23 H 0.7165 0.7724 0.4253 0.048 Uiso 1 1 calc R A .
C21 C 0.4545(3) 0.9483(2) 0.41866(16) 0.0329(8) Uani 1 1 d . . .
H24 H 0.4196 1.0120 0.4305 0.039 Uiso 1 1 calc R A .
C22 C 0.5026(3) 0.8664(2) 0.33141(16) 0.0340(8) Uani 1 1 d . . .
H25 H 0.4988 0.8759 0.2858 0.041 Uiso 1 1 calc R A .
C23 C 0.5800(3) 0.9006(3) 0.43424(18) 0.0413(9) Uani 1 1 d . A .
H26 H 0.5826 0.8906 0.4796 0.050 Uiso 1 1 calc R . .
H27 H 0.6245 0.9431 0.4111 0.050 Uiso 1 1 calc R . .
C24 C 0.4495(3) 0.9646(2) 0.34847(16) 0.0335(8) Uani 1 1 d . A .
H28 H 0.3681 0.9960 0.3385 0.040 Uiso 1 1 calc R . .
H29 H 0.4931 1.0073 0.3241 0.040 Uiso 1 1 calc R . .
C25 C 0.6287(3) 0.8201(3) 0.34513(18) 0.0433(10) Uani 1 1 d . A .
H30 H 0.6720 0.8631 0.3211 0.052 Uiso 1 1 calc R . .
H31 H 0.6646 0.7577 0.3324 0.052 Uiso 1 1 calc R . .
C26 C 0.2704(3) 0.8014(2) 0.60175(15) 0.0249(7) Uani 1 1 d . . .
C27 C 0.2598(3) 0.8997(2) 0.61099(16) 0.0296(7) Uani 1 1 d . A .
H32 H 0.3010 0.9322 0.5744 0.036 Uiso 1 1 calc R . .
H33 H 0.1772 0.9416 0.6137 0.036 Uiso 1 1 calc R . .
C28 C 0.2050(3) 0.7543(3) 0.66147(15) 0.0323(8) Uani 1 1 d . A .
H34 H 0.1222 0.7957 0.6643 0.039 Uiso 1 1 calc R . .
H35 H 0.2098 0.6904 0.6576 0.039 Uiso 1 1 calc R . .
C29 C 0.3973(3) 0.7333(2) 0.60138(15) 0.0268(7) Uani 1 1 d . A .
H36 H 0.4433 0.7595 0.5643 0.032 Uiso 1 1 calc R . .
H37 H 0.4022 0.6690 0.5982 0.032 Uiso 1 1 calc R . .
C30 C 0.3113(3) 0.8866(2) 0.67066(16) 0.0305(7) Uani 1 1 d . . .
H38 H 0.3050 0.9513 0.6750 0.037 Uiso 1 1 calc R A .
C31 C 0.2560(3) 0.7411(2) 0.72149(15) 0.0282(7) Uani 1 1 d . . .
H39 H 0.2119 0.7109 0.7584 0.034 Uiso 1 1 calc R A .
C32 C 0.4487(3) 0.7217(2) 0.66101(14) 0.0249(7) Uani 1 1 d . . .
H40 H 0.5321 0.6792 0.6585 0.030 Uiso 1 1 calc R A .
C33 C 0.2452(3) 0.8396(3) 0.72819(16) 0.0339(8) Uani 1 1 d . A .
H41 H 0.2779 0.8321 0.7668 0.041 Uiso 1 1 calc R . .
H42 H 0.1626 0.8813 0.7314 0.041 Uiso 1 1 calc R . .
C34 C 0.4392(3) 0.8214(2) 0.66671(16) 0.0293(7) Uani 1 1 d . A .
H43 H 0.4825 0.8511 0.6299 0.035 Uiso 1 1 calc R . .
H44 H 0.4734 0.8143 0.7047 0.035 Uiso 1 1 calc R . .
C35 C 0.3831(3) 0.6760(2) 0.71870(15) 0.0278(7) Uani 1 1 d . A .
H45 H 0.3903 0.6109 0.7160 0.033 Uiso 1 1 calc R . .
H46 H 0.4162 0.6691 0.7570 0.033 Uiso 1 1 calc R . .
C36 C 0.2563(3) 0.3983(2) 0.89949(15) 0.0239(6) Uani 1 1 d . . .
C37 C 0.1916(3) 0.3436(2) 0.94086(16) 0.0310(7) Uani 1 1 d . . .
H47 H 0.1834 0.3411 0.9843 0.037 Uiso 1 1 calc R . .
C38 C 0.1400(3) 0.2940(2) 0.92136(18) 0.0341(8) Uani 1 1 d . . .
H48 H 0.1048 0.2524 0.9512 0.041 Uiso 1 1 calc R . .
C39 C 0.1398(3) 0.3051(2) 0.85731(18) 0.0298(8) Uani 1 1 d . . .
C40 C 0.0662(3) 0.2744(3) 0.8335(2) 0.0395(9) Uani 1 1 d . . .
H49 H 0.0247 0.2363 0.8617 0.047 Uiso 1 1 calc R . .
C41 C 0.0548(3) 0.2989(3) 0.7712(2) 0.0412(10) Uani 1 1 d . . .
H50 H 0.0038 0.2793 0.7566 0.049 Uiso 1 1 calc R . .
C42 C 0.1185(3) 0.3539(2) 0.72710(19) 0.0329(8) Uani 1 1 d . . .
C43 C 0.1018(3) 0.3881(3) 0.6635(2) 0.0416(10) Uani 1 1 d . . .
H51 H 0.0473 0.3732 0.6481 0.050 Uiso 1 1 calc R . .
C44 C 0.1626(3) 0.4427(3) 0.62274(19) 0.0405(9) Uani 1 1 d . . .
H52 H 0.1482 0.4663 0.5800 0.049 Uiso 1 1 calc R . .
C45 C 0.2456(3) 0.4636(3) 0.64381(17) 0.0328(8) Uani 1 1 d . . .
H53 H 0.2878 0.5008 0.6152 0.039 Uiso 1 1 calc R . .
C46 C 0.2665(3) 0.4299(2) 0.70683(15) 0.0248(7) Uani 1 1 d . . .
C47 C 0.3627(3) 0.4341(2) 0.73001(14) 0.0225(6) Uani 1 1 d . . .
H54 H 0.4164 0.4585 0.7008 0.027 Uiso 1 1 calc R . .
C48 C 0.3806(2) 0.4047(2) 0.79177(14) 0.0191(6) Uani 1 1 d . . .
C49 C 0.2846(3) 0.3863(2) 0.83734(14) 0.0203(6) Uani 1 1 d . . .
C50 C 0.2107(3) 0.3535(2) 0.81504(16) 0.0235(6) Uani 1 1 d . . .
C51 C 0.2001(3) 0.3778(2) 0.74939(16) 0.0258(7) Uani 1 1 d . . .
C52 C 0.2601(3) 0.4826(2) 0.92213(14) 0.0231(6) Uani 1 1 d . . .
C53 C 0.3135(3) 0.4517(2) 0.98490(15) 0.0278(7) Uani 1 1 d . . .
H55 H 0.2742 0.4116 1.0171 0.033 Uiso 1 1 calc R . .
H56 H 0.3966 0.4122 0.9793 0.033 Uiso 1 1 calc R . .
C54 C 0.1297(3) 0.5471(2) 0.93339(16) 0.0293(7) Uani 1 1 d . . .
H57 H 0.0933 0.5693 0.8939 0.035 Uiso 1 1 calc R . .
H58 H 0.0883 0.5079 0.9649 0.035 Uiso 1 1 calc R . .
C55 C 0.3155(3) 0.5497(2) 0.87257(15) 0.0257(7) Uani 1 1 d . . .
H59 H 0.2765 0.5728 0.8338 0.031 Uiso 1 1 calc R . .
H60 H 0.3982 0.5130 0.8624 0.031 Uiso 1 1 calc R . .
C56 C 0.3004(3) 0.5412(3) 1.00697(16) 0.0334(8) Uani 1 1 d . . .
H61 H 0.3366 0.5197 1.0470 0.040 Uiso 1 1 calc R . .
C57 C 0.1176(3) 0.6358(3) 0.95640(16) 0.0354(8) Uani 1 1 d . . .
H62 H 0.0336 0.6744 0.9636 0.043 Uiso 1 1 calc R . .
C58 C 0.3055(3) 0.6374(3) 0.89612(16) 0.0339(8) Uani 1 1 d . . .
H63 H 0.3457 0.6777 0.8638 0.041 Uiso 1 1 calc R . .
C59 C 0.3625(3) 0.6025(3) 0.95713(18) 0.0383(9) Uani 1 1 d . . .
H64 H 0.3576 0.6588 0.9718 0.046 Uiso 1 1 calc R . .
H65 H 0.4453 0.5633 0.9498 0.046 Uiso 1 1 calc R . .
C60 C 0.1720(3) 0.6011(3) 1.01812(17) 0.0390(9) Uani 1 1 d . . .
H66 H 0.1638 0.6575 1.0337 0.047 Uiso 1 1 calc R . .
H67 H 0.1321 0.5612 1.0500 0.047 Uiso 1 1 calc R . .
C61 C 0.1773(3) 0.6991(3) 0.90762(17) 0.0381(9) Uani 1 1 d . . .
H68 H 0.1705 0.7554 0.9229 0.046 Uiso 1 1 calc R . .
H69 H 0.1403 0.7234 0.8682 0.046 Uiso 1 1 calc R . .
C62 C 0.5086(2) 0.3584(2) 0.80745(14) 0.0194(6) Uani 1 1 d . . .
C63 C 0.5833(3) 0.4201(2) 0.77048(16) 0.0247(7) Uani 1 1 d . . .
H70 H 0.5584 0.4801 0.7854 0.030 Uiso 1 1 calc R . .
H71 H 0.5720 0.4386 0.7255 0.030 Uiso 1 1 calc R . .
C64 C 0.5298(3) 0.3291(3) 0.87666(15) 0.0273(7) Uani 1 1 d . . .
H72 H 0.4844 0.2878 0.9009 0.033 Uiso 1 1 calc R . .
H73 H 0.5029 0.3879 0.8932 0.033 Uiso 1 1 calc R . .
C65 C 0.5540(3) 0.2622(2) 0.78506(17) 0.0274(7) Uani 1 1 d . . .
H74 H 0.5089 0.2207 0.8093 0.033 Uiso 1 1 calc R . .
H75 H 0.5424 0.2771 0.7403 0.033 Uiso 1 1 calc R . .
C66 C 0.6599(3) 0.2734(3) 0.88517(16) 0.0298(7) Uani 1 1 d . . .
H76 H 0.6710 0.2567 0.9305 0.036 Uiso 1 1 calc R . .
C67 C 0.7132(3) 0.3629(2) 0.77887(17) 0.0297(7) Uani 1 1 d . . .
H77 H 0.7599 0.4039 0.7543 0.036 Uiso 1 1 calc R . .
C68 C 0.6832(3) 0.2070(2) 0.79346(18) 0.0332(8) Uani 1 1 d . . .
H78 H 0.7095 0.1464 0.7783 0.040 Uiso 1 1 calc R . .
C69 C 0.7296(3) 0.3381(3) 0.84800(18) 0.0328(8) Uani 1 1 d . . .
H79 H 0.7027 0.3982 0.8631 0.039 Uiso 1 1 calc R . .
H80 H 0.8127 0.3038 0.8541 0.039 Uiso 1 1 calc R . .
C70 C 0.7019(3) 0.1810(2) 0.86226(19) 0.0364(8) Uani 1 1 d . . .
H81 H 0.6584 0.1383 0.8870 0.044 Uiso 1 1 calc R . .
H82 H 0.7851 0.1459 0.8676 0.044 Uiso 1 1 calc R . .
C71 C 0.7523(3) 0.2700(3) 0.75549(18) 0.0353(8) Uani 1 1 d . . .
H83 H 0.7404 0.2866 0.7107 0.042 Uiso 1 1 calc R . .
H84 H 0.8359 0.2343 0.7597 0.042 Uiso 1 1 calc R . .
C72 C 0.2763(3) 1.1137(2) 0.12046(16) 0.0284(7) Uani 1 1 d . . .
C73 C 0.2418(4) 1.1198(3) 0.06314(19) 0.0394(9) Uani 1 1 d . . .
H85 H 0.2866 1.1381 0.0255 0.047 Uiso 1 1 calc R . .
C74 C 0.1444(4) 1.1000(3) 0.0595(2) 0.0492(12) Uani 1 1 d . . .
H86 H 0.1187 1.1121 0.0199 0.059 Uiso 1 1 calc R . .
C75 C 0.0856(3) 1.0630(3) 0.1132(2) 0.0451(11) Uani 1 1 d . . .
C76 C 0.0010(4) 1.0209(3) 0.1124(3) 0.0628(15) Uani 1 1 d . . .
H87 H -0.0244 1.0274 0.0737 0.075 Uiso 1 1 calc R . .
C77 C -0.0422(4) 0.9726(3) 0.1659(3) 0.0697(18) Uani 1 1 d . . .
H88 H -0.0962 0.9445 0.1639 0.084 Uiso 1 1 calc R . .
C78 C -0.0092(3) 0.9626(3) 0.2252(3) 0.0505(12) Uani 1 1 d . . .
C79 C -0.0463(4) 0.9081(3) 0.2808(3) 0.0674(17) Uani 1 1 d . . .
H89 H -0.0982 0.8772 0.2799 0.081 Uiso 1 1 calc R . .
C80 C -0.0096(4) 0.8978(3) 0.3371(3) 0.0647(16) Uani 1 1 d . . .
H90 H -0.0332 0.8576 0.3740 0.078 Uiso 1 1 calc R . .
C81 C 0.0617(4) 0.9460(3) 0.3401(2) 0.0512(12) Uani 1 1 d . . .
H91 H 0.0866 0.9387 0.3791 0.061 Uiso 1 1 calc R . .
C82 C 0.0972(3) 1.0051(2) 0.2860(2) 0.0380(9) Uani 1 1 d . . .
C83 C 0.1515(3) 1.0718(2) 0.28743(18) 0.0318(8) Uani 1 1 d . . .
H92 H 0.1603 1.0776 0.3270 0.038 Uiso 1 1 calc R . .
C84 C 0.1908(3) 1.1269(2) 0.23491(16) 0.0251(7) Uani 1 1 d . . .
C85 C 0.1989(3) 1.1019(2) 0.17479(17) 0.0267(7) Uani 1 1 d . . .
C86 C 0.1141(3) 1.0613(2) 0.17181(19) 0.0336(8) Uani 1 1 d . . .
C87 C 0.0661(3) 1.0110(2) 0.2281(2) 0.0380(9) Uani 1 1 d . . .
C88 C 0.4078(3) 1.0949(2) 0.11939(14) 0.0244(7) Uani 1 1 d . . .
C89 C 0.4503(4) 1.1741(3) 0.07280(16) 0.0374(9) Uani 1 1 d . . .
H93 H 0.4291 1.1839 0.0305 0.045 Uiso 1 1 calc R . .
H94 H 0.4115 1.2360 0.0859 0.045 Uiso 1 1 calc R . .
C90 C 0.4727(3) 1.0002(2) 0.09546(16) 0.0269(7) Uani 1 1 d . . .
H95 H 0.4486 0.9471 0.1240 0.032 Uiso 1 1 calc R . .
H96 H 0.4506 1.0103 0.0534 0.032 Uiso 1 1 calc R . .
C91 C 0.4481(3) 1.0732(2) 0.18409(14) 0.0229(6) Uani 1 1 d . . .
H97 H 0.4251 1.0194 0.2125 0.027 Uiso 1 1 calc R . .
H98 H 0.4092 1.1310 0.2018 0.027 Uiso 1 1 calc R . .
C92 C 0.5818(4) 1.1452(3) 0.07034(18) 0.0442(10) Uani 1 1 d . . .
H99 H 0.6066 1.1984 0.0412 0.053 Uiso 1 1 calc R . .
C93 C 0.6048(3) 0.9706(3) 0.09186(17) 0.0353(8) Uani 1 1 d . . .
H100 H 0.6429 0.9101 0.0762 0.042 Uiso 1 1 calc R . .
C94 C 0.5802(3) 1.0455(3) 0.18043(16) 0.0295(7) Uani 1 1 d . . .
H101 H 0.6027 1.0344 0.2230 0.035 Uiso 1 1 calc R . .
C95 C 0.6428(4) 1.0521(3) 0.04667(19) 0.0461(11) Uani 1 1 d . . .
H102 H 0.6220 1.0626 0.0042 0.055 Uiso 1 1 calc R . .
H103 H 0.7278 1.0339 0.0444 0.055 Uiso 1 1 calc R . .
C96 C 0.6404(3) 0.9527(3) 0.15685(17) 0.0345(8) Uani 1 1 d . . .
H104 H 0.7255 0.9340 0.1547 0.041 Uiso 1 1 calc R . .
H105 H 0.6177 0.8992 0.1860 0.041 Uiso 1 1 calc R . .
C97 C 0.6150(3) 1.1285(3) 0.13593(18) 0.0408(9) Uani 1 1 d . . .
H106 H 0.6996 1.1125 0.1341 0.049 Uiso 1 1 calc R . .
H107 H 0.5751 1.1883 0.1515 0.049 Uiso 1 1 calc R . .
C98 C 0.1886(3) 1.2266(2) 0.23957(16) 0.0245(7) Uani 1 1 d . . .
C99 C 0.0585(3) 1.2847(3) 0.2574(2) 0.0369(9) Uani 1 1 d . . .
H108 H 0.0117 1.2924 0.2245 0.044 Uiso 1 1 calc R . .
H109 H 0.0300 1.2479 0.2972 0.044 Uiso 1 1 calc R . .
C100 C 0.2558(3) 1.2184(2) 0.29251(16) 0.0286(7) Uani 1 1 d . . .
H110 H 0.2275 1.1818 0.3324 0.034 Uiso 1 1 calc R . .
H111 H 0.3391 1.1823 0.2832 0.034 Uiso 1 1 calc R . .
C101 C 0.2266(3) 1.2889(2) 0.17830(16) 0.0305(7) Uani 1 1 d . . .
H112 H 0.3088 1.2552 0.1650 0.037 Uiso 1 1 calc R . .
H113 H 0.1798 1.2971 0.1451 0.037 Uiso 1 1 calc R . .
C102 C 0.0433(3) 1.3853(3) 0.2648(2) 0.0412(9) Uani 1 1 d . . .
H114 H -0.0405 1.4201 0.2763 0.049 Uiso 1 1 calc R . .
C103 C 0.2407(3) 1.3187(3) 0.29942(19) 0.0361(8) Uani 1 1 d . . .
H115 H 0.2869 1.3113 0.3331 0.043 Uiso 1 1 calc R . .
C104 C 0.2118(3) 1.3885(2) 0.18602(18) 0.0333(8) Uani 1 1 d . . .
H116 H 0.2399 1.4261 0.1458 0.040 Uiso 1 1 calc R . .
C105 C 0.0839(3) 1.4440(3) 0.2035(2) 0.0413(9) Uani 1 1 d . . .
H117 H 0.0747 1.5085 0.2084 0.050 Uiso 1 1 calc R . .
H118 H 0.0371 1.4534 0.1701 0.050 Uiso 1 1 calc R . .
C106 C 0.2830(3) 1.3756(3) 0.2377(2) 0.0384(9) Uani 1 1 d . . .
H119 H 0.3658 1.3406 0.2264 0.046 Uiso 1 1 calc R . .
H120 H 0.2754 1.4398 0.2423 0.046 Uiso 1 1 calc R . .
C107 C 0.1124(3) 1.3730(3) 0.3169(2) 0.0435(10) Uani 1 1 d . . .
H121 H 0.0843 1.3360 0.3567 0.052 Uiso 1 1 calc R . .
H122 H 0.1023 1.4372 0.3225 0.052 Uiso 1 1 calc R . .

loop_
_atom_site_aniso_label
_atom_site_aniso_U_11
_atom_site_aniso_U_22
_atom_site_aniso_U_33
_atom_site_aniso_U_23
_atom_site_aniso_U_13
_atom_site_aniso_U_12
C1B 0.026(10) 0.031(8) 0.020(6) -0.012(5) 0.005(7) -0.007(7)
C2B 0.046(7) 0.020(6) 0.034(5) -0.011(4) -0.005(6) -0.012(6)
C3B 0.064(8) 0.028(5) 0.036(5) -0.010(4) 0.000(6) -0.022(5)
C4B 0.042(9) 0.024(6) 0.036(7) -0.017(5) -0.006(6) -0.015(7)
C5B 0.080(8) 0.048(7) 0.040(6) 0.002(5) -0.014(6) -0.044(7)
C6B 0.068(9) 0.067(10) 0.039(7) 0.007(6) -0.028(6) -0.046(8)
C7B 0.051(7) 0.066(8) 0.040(6) 0.005(6) -0.019(6) -0.037(7)
C8B 0.052(7) 0.081(9) 0.063(7) 0.013(7) -0.033(6) -0.040(7)
C9B 0.031(5) 0.092(9) 0.055(7) 0.016(6) -0.018(5) -0.035(6)
C10B 0.025(5) 0.085(8) 0.033(5) 0.008(5) -0.014(4) -0.021(5)
C11B 0.017(5) 0.041(8) 0.019(6) -0.001(5) -0.005(4) -0.005(6)
C12B 0.031(7) 0.032(7) 0.027(6) -0.005(5) -0.006(5) -0.008(6)
C13B 0.007(8) 0.038(10) 0.038(8) 0.011(7) -0.006(6) 0.002(6)
C14B 0.027(8) 0.019(6) 0.017(5) -0.004(5) -0.010(6) -0.007(5)
C15B 0.045(6) 0.028(5) 0.020(4) 0.000(4) -0.007(4) -0.021(5)
C16B 0.038(6) 0.051(8) 0.025(5) 0.006(5) -0.013(4) -0.030(6)
C1A 0.010(6) 0.023(5) 0.020(3) -0.005(3) -0.005(4) -0.008(4)
C2A 0.023(4) 0.025(4) 0.032(4) -0.011(3) -0.003(3) -0.006(3)
C3A 0.021(3) 0.036(4) 0.035(3) -0.017(3) -0.005(2) -0.001(3)
C4A 0.023(3) 0.031(4) 0.027(4) -0.011(3) -0.003(3) -0.007(3)
C5A 0.024(3) 0.049(4) 0.043(4) -0.017(3) -0.007(3) -0.015(3)
C6A 0.036(4) 0.050(4) 0.035(4) -0.011(3) -0.017(3) -0.019(3)
C7A 0.038(4) 0.031(4) 0.034(4) -0.004(3) -0.013(3) -0.017(3)
C8A 0.043(4) 0.031(3) 0.040(3) -0.008(3) -0.022(3) -0.017(3)
C9A 0.061(4) 0.023(3) 0.042(4) -0.014(3) -0.013(3) -0.015(3)
C10A 0.044(3) 0.018(3) 0.039(3) -0.008(2) -0.011(3) -0.009(2)
C11A 0.021(4) 0.020(3) 0.023(4) -0.010(3) -0.004(4) 0.000(4)
C12A 0.023(4) 0.017(4) 0.031(3) -0.007(3) -0.002(3) -0.002(3)
C13A 0.025(7) 0.020(5) 0.016(4) -0.008(3) 0.004(5) -0.012(5)
C14A 0.017(4) 0.018(4) 0.018(3) -0.004(3) -0.001(3) -0.004(3)
C15A 0.028(4) 0.021(3) 0.021(3) -0.008(2) -0.001(2) -0.006(3)
C16A 0.029(3) 0.020(3) 0.019(3) -0.006(2) -0.004(2) -0.010(3)
C16 0.0407(19) 0.0238(16) 0.0181(15) -0.0050(12) -0.0034(14) -0.0119(15)
C17 0.044(2) 0.0276(18) 0.0266(18) -0.0090(14) -0.0007(16) -0.0005(16)
C18 0.0321(18) 0.0241(16) 0.0277(17) -0.0093(13) 0.0063(14) -0.0104(14)
C19 0.061(3) 0.0313(19) 0.0234(17) -0.0060(14) -0.0074(17) -0.0199(18)
C20 0.0261(18) 0.049(2) 0.036(2) -0.0089(18) 0.0010(15) -0.0058(17)
C21 0.043(2) 0.0235(16) 0.0315(18) -0.0109(14) 0.0096(16) -0.0143(15)
C22 0.052(2) 0.0254(17) 0.0199(16) -0.0029(13) -0.0002(15) -0.0118(16)
C23 0.049(2) 0.052(2) 0.035(2) -0.0124(18) 0.0054(18) -0.034(2)
C24 0.041(2) 0.0229(16) 0.0278(18) -0.0021(14) 0.0053(15) -0.0094(15)
C25 0.045(2) 0.034(2) 0.037(2) -0.0129(17) 0.0139(18) -0.0044(17)
C26 0.0219(15) 0.0315(17) 0.0227(15) 0.0001(13) -0.0047(12) -0.0141(14)
C27 0.0281(17) 0.0258(17) 0.0274(17) -0.0031(14) 0.0023(14) -0.0061(14)
C28 0.0313(18) 0.043(2) 0.0255(17) 0.0030(15) -0.0051(14) -0.0223(16)
C29 0.0262(17) 0.0313(17) 0.0230(16) -0.0091(13) -0.0009(13) -0.0090(14)
C30 0.039(2) 0.0226(16) 0.0307(18) -0.0101(14) -0.0001(15) -0.0110(15)
C31 0.0283(17) 0.0341(18) 0.0224(16) 0.0000(14) -0.0009(13) -0.0167(15)
C32 0.0189(15) 0.0307(17) 0.0229(16) -0.0074(13) -0.0029(12) -0.0049(13)
C33 0.0348(19) 0.0328(18) 0.0255(17) -0.0079(14) 0.0021(15) -0.0044(15)
C34 0.0302(18) 0.0369(19) 0.0281(17) -0.0085(15) -0.0026(14) -0.0191(15)
C35 0.0317(18) 0.0278(17) 0.0231(16) -0.0045(13) -0.0060(14) -0.0089(14)
C36 0.0217(15) 0.0229(15) 0.0256(16) -0.0045(13) 0.0001(13) -0.0081(13)
C37 0.0307(18) 0.0290(17) 0.0292(18) -0.0057(14) 0.0059(14) -0.0112(15)
C38 0.0266(17) 0.0244(17) 0.046(2) -0.0044(15) 0.0062(16) -0.0116(14)
C39 0.0181(15) 0.0190(15) 0.052(2) -0.0131(15) 0.0015(15) -0.0055(13)
C40 0.0264(18) 0.0245(17) 0.074(3) -0.0191(18) 0.0014(18) -0.0131(15)
C41 0.0239(18) 0.034(2) 0.077(3) -0.030(2) -0.0081(18) -0.0078(15)
C42 0.0200(16) 0.0287(17) 0.055(2) -0.0258(17) -0.0098(15) 0.0005(14)
C43 0.0287(19) 0.046(2) 0.059(3) -0.030(2) -0.0192(18) -0.0026(17)
C44 0.038(2) 0.040(2) 0.040(2) -0.0196(17) -0.0182(17) 0.0040(17)
C45 0.0322(18) 0.0326(18) 0.0317(18) -0.0146(15) -0.0080(15) -0.0017(15)
C46 0.0203(15) 0.0226(15) 0.0300(17) -0.0145(13) -0.0056(13) 0.0016(12)
C47 0.0213(15) 0.0227(15) 0.0245(15) -0.0095(12) -0.0001(12) -0.0069(12)
C48 0.0168(14) 0.0188(14) 0.0247(15) -0.0105(12) -0.0005(12) -0.0062(11)
C49 0.0184(14) 0.0165(14) 0.0260(15) -0.0058(12) -0.0036(12) -0.0047(12)
C50 0.0150(14) 0.0199(15) 0.0376(18) -0.0140(13) -0.0004(13) -0.0040(12)
C51 0.0176(15) 0.0216(15) 0.0406(19) -0.0165(14) -0.0079(13) -0.0003(12)
C52 0.0228(15) 0.0245(15) 0.0193(15) -0.0078(12) -0.0007(12) -0.0041(13)
C53 0.0294(17) 0.0292(17) 0.0208(15) -0.0064(13) -0.0019(13) -0.0058(14)
C54 0.0249(17) 0.0344(18) 0.0237(16) -0.0098(14) -0.0001(13) -0.0040(14)
C55 0.0331(18) 0.0242(16) 0.0206(15) -0.0065(13) 0.0003(13) -0.0113(14)
C56 0.038(2) 0.0376(19) 0.0240(17) -0.0140(15) -0.0068(15) -0.0055(16)
C57 0.0331(19) 0.0341(19) 0.0293(18) -0.0129(15) -0.0021(15) 0.0023(15)
C58 0.050(2) 0.0298(18) 0.0267(17) -0.0120(14) 0.0034(16) -0.0191(17)
C59 0.043(2) 0.039(2) 0.040(2) -0.0208(17) -0.0005(17) -0.0154(18)
C60 0.040(2) 0.044(2) 0.0281(18) -0.0205(16) 0.0018(16) -0.0029(17)
C61 0.054(2) 0.0254(17) 0.0310(19) -0.0105(15) -0.0084(17) -0.0045(17)
C62 0.0167(14) 0.0198(14) 0.0226(15) -0.0080(12) -0.0002(11) -0.0060(12)
C63 0.0196(15) 0.0217(15) 0.0311(17) -0.0055(13) 0.0002(13) -0.0072(13)
C64 0.0185(15) 0.0362(18) 0.0249(16) -0.0078(14) -0.0018(13) -0.0068(14)
C65 0.0279(17) 0.0199(15) 0.0366(18) -0.0115(14) -0.0077(14) -0.0050(13)
C66 0.0211(16) 0.0376(19) 0.0292(17) -0.0070(15) -0.0093(13) -0.0059(14)
C67 0.0189(15) 0.0282(17) 0.044(2) -0.0102(15) 0.0038(14) -0.0119(13)
C68 0.0265(17) 0.0236(17) 0.051(2) -0.0185(16) -0.0096(16) -0.0003(14)
C69 0.0190(16) 0.0323(18) 0.052(2) -0.0179(17) -0.0099(15) -0.0051(14)
C70 0.0284(18) 0.0256(17) 0.054(2) -0.0005(16) -0.0165(17) -0.0079(15)
C71 0.0220(17) 0.036(2) 0.043(2) -0.0192(17) 0.0007(15) -0.0004(15)
C72 0.0335(18) 0.0158(14) 0.0359(18) -0.0056(13) -0.0146(15) -0.0034(13)
C73 0.051(2) 0.0258(18) 0.040(2) -0.0094(16) -0.0205(18) -0.0024(17)
C74 0.057(3) 0.029(2) 0.064(3) -0.018(2) -0.041(2) 0.0043(19)
C75 0.034(2) 0.0250(18) 0.081(3) -0.023(2) -0.031(2) 0.0046(16)
C76 0.042(2) 0.036(2) 0.122(5) -0.035(3) -0.046(3) 0.005(2)
C77 0.030(2) 0.037(2) 0.156(6) -0.048(3) -0.022(3) -0.0017(19)
C78 0.0191(17) 0.0272(19) 0.110(4) -0.034(2) -0.001(2) -0.0026(15)
C79 0.033(2) 0.035(2) 0.143(5) -0.047(3) 0.026(3) -0.0191(19)
C80 0.052(3) 0.034(2) 0.110(4) -0.035(3) 0.041(3) -0.027(2)
C81 0.040(2) 0.029(2) 0.080(3) -0.020(2) 0.022(2) -0.0156(18)
C82 0.0187(16) 0.0222(17) 0.070(3) -0.0166(17) 0.0103(17) -0.0064(14)
C83 0.0232(16) 0.0261(17) 0.045(2) -0.0101(15) 0.0006(15) -0.0080(14)
C84 0.0162(14) 0.0216(15) 0.0374(18) -0.0071(13) -0.0049(13) -0.0053(12)
C85 0.0236(16) 0.0144(14) 0.044(2) -0.0080(13) -0.0121(14) -0.0030(12)
C86 0.0185(15) 0.0194(16) 0.067(3) -0.0206(16) -0.0129(16) 0.0011(13)
C87 0.0179(16) 0.0207(16) 0.078(3) -0.0231(18) 0.0001(17) -0.0038(13)
C88 0.0333(17) 0.0215(15) 0.0213(15) -0.0056(12) -0.0035(13) -0.0118(14)
C89 0.065(3) 0.0282(18) 0.0235(17) -0.0071(14) 0.0031(17) -0.0233(18)
C90 0.0340(18) 0.0262(16) 0.0281(17) -0.0130(14) -0.0022(14) -0.0142(14)
C91 0.0197(15) 0.0291(16) 0.0209(15) -0.0083(13) 0.0004(12) -0.0092(13)
C92 0.064(3) 0.050(2) 0.035(2) -0.0183(18) 0.0213(19) -0.044(2)
C93 0.0332(19) 0.042(2) 0.039(2) -0.0252(17) 0.0102(16) -0.0180(17)
C94 0.0215(16) 0.044(2) 0.0293(17) -0.0178(15) 0.0027(13) -0.0140(15)
C95 0.048(2) 0.069(3) 0.039(2) -0.034(2) 0.0226(18) -0.037(2)
C96 0.0195(16) 0.044(2) 0.042(2) -0.0203(17) 0.0040(15) -0.0092(15)
C97 0.042(2) 0.054(2) 0.047(2) -0.031(2) 0.0129(18) -0.033(2)
C98 0.0209(15) 0.0187(15) 0.0359(18) -0.0078(13) -0.0022(13) -0.0083(12)
C99 0.0186(16) 0.0292(18) 0.062(3) -0.0114(17) -0.0033(16) -0.0067(14)
C100 0.0250(16) 0.0272(17) 0.0332(18) -0.0114(14) -0.0031(14) -0.0056(14)
C101 0.0382(19) 0.0187(15) 0.0347(19) -0.0086(14) -0.0016(15) -0.0096(14)
C102 0.0223(17) 0.0280(18) 0.069(3) -0.0196(18) 0.0019(18) -0.0007(15)
C103 0.036(2) 0.0318(19) 0.047(2) -0.0207(17) -0.0101(17) -0.0075(16)
C104 0.038(2) 0.0193(16) 0.043(2) -0.0101(15) -0.0003(16) -0.0109(15)
C105 0.038(2) 0.0254(18) 0.059(3) -0.0134(17) -0.0101(19) -0.0034(16)
C106 0.0309(19) 0.0243(17) 0.067(3) -0.0183(18) -0.0066(18) -0.0113(15)
C107 0.041(2) 0.036(2) 0.051(2) -0.0253(19) 0.0065(19) -0.0065(18)

loop_
_atom_type_symbol
_atom_type_description
_atom_type_scat_dispersion_real
_atom_type_scat_dispersion_imag
_atom_type_scat_source
C C 0.0033 0.0016 'International Tables Vol C Tables 4.2.6.8 and 6.1.1.4'
H H 0.0000 0.0000 'International Tables Vol C Tables 4.2.6.8 and 6.1.1.4'

loop_
_geom_angle_atom_site_label_1
_geom_angle_atom_site_label_2
_geom_angle_atom_site_label_3
_geom_angle
C2B C1B C14B 116(2)
C2B C1B C16 122.7(14)
C14B C1B C16 119.9(17)
C3B C2B C1B 125.0(15)
C3B C2B H1 117.5
C1B C2B H1 117.5
C2B C3B C4B 116.5(11)
C2B C3B H2 121.7
C4B C3B H2 121.7
C15B C4B C3B 121.7(12)
C15B C4B C5B 119.8(14)
C3B C4B C5B 118.5(13)
C6B C5B C4B 117.3(14)
C6B C5B H3 121.3
C4B C5B H3 121.3
C5B C6B C7B 126.6(14)
C5B C6B H4 116.7
C7B C6B H4 116.7
C8B C7B C6B 126.3(14)
C8B C7B C16B 117.3(14)
C6B C7B C16B 116.4(13)
C9B C8B C7B 121.8(13)
C9B C8B H5 119.1
C7B C8B H5 119.1
C8B C9B C10B 122.3(11)
C8B C9B H6 118.9
C10B C9B H6 118.9
C9B C10B C11B 118.4(13)
C9B C10B H7 120.8
C11B C10B H7 120.8
C16B C11B C10B 119.8(13)
C16B C11B C12B 116.9(10)
C10B C11B C12B 122.5(14)
C13B C12B C11B 124.4(16)
C13B C12B H8 117.8
C11B C12B H8 117.8
C12B C13B C14B 114(2)
C12B C13B C26 111.4(17)
C14B C13B C26 131.6(13)
C1B C14B C15B 116.7(16)
C1B C14B C13B 126.9(18)
C15B C14B C13B 116.5(15)
C4B C15B C16B 120.9(11)
C4B C15B C14B 118.7(11)
C16B C15B C14B 120.2(11)
C15B C16B C11B 120.8(10)
C15B C16B C7B 118.9(12)
C11B C16B C7B 120.3(13)
C2A C1A C14A 120.6(9)
C2A C1A C26 116.3(9)
C14A C1A C26 121.2(8)
C3A C2A C1A 121.3(8)
C3A C2A H9 119.3
C1A C2A H9 119.3
C2A C3A C4A 118.1(7)
C2A C3A H10 121.0
C4A C3A H10 121.0
C3A C4A C15A 119.7(7)
C3A C4A C5A 121.1(7)
C15A C4A C5A 119.2(8)
C6A C5A C4A 121.5(8)
C6A C5A H11 119.3
C4A C5A H11 119.3
C5A C6A C7A 120.2(7)
C5A C6A H12 119.9
C7A C6A H12 119.9
C8A C7A C16A 120.2(8)
C8A C7A C6A 120.7(7)
C16A C7A C6A 119.0(7)
C9A C8A C7A 119.2(6)
C9A C8A H13 120.4
C7A C8A H13 120.4
C10A C9A C8A 121.1(5)
C10A C9A H14 119.4
C8A C9A H14 119.4
C11A C10A C9A 121.0(7)
C11A C10A H15 119.5
C9A C10A H15 119.5
C10A C11A C16A 119.5(8)
C10A C11A C12A 123.8(8)
C16A C11A C12A 115.9(7)
C13A C12A C11A 124.7(8)
C13A C12A H16 117.6
C11A C12A H16 117.6
C12A C13A C14A 117.5(10)
C12A C13A C16 113.3(8)
C14A C13A C16 126.6(10)
C1A C14A C15A 114.6(8)
C1A C14A C13A 129.1(11)
C15A C14A C13A 116.3(9)
C4A C15A C16A 119.5(7)
C4A C15A C14A 120.9(6)
C16A C15A C14A 119.3(7)
C7A C16A C11A 118.9(7)
C7A C16A C15A 120.5(7)
C11A C16A C15A 120.6(7)
C1B C16 C18 124.0(8)
C1B C16 C17 105.8(8)
C18 C16 C17 110.6(3)
C1B C16 C19 103.0(11)
C18 C16 C19 105.4(3)
C17 C16 C19 106.8(3)
C1B C16 C13A 15.1(9)
C18 C16 C13A 109.5(5)
C17 C16 C13A 118.3(5)
C19 C16 C13A 105.4(6)
C20 C17 C16 110.5(3)
C20 C17 H17 109.5
C16 C17 H17 109.5
C20 C17 H18 109.5
C16 C17 H18 109.5
H17 C17 H18 108.1
C21 C18 C16 111.5(3)
C21 C18 H19 109.3
C16 C18 H19 109.3
C21 C18 H20 109.3
C16 C18 H20 109.3
H19 C18 H20 108.0
C22 C19 C16 111.5(3)
C22 C19 H21 109.3
C16 C19 H21 109.3
C22 C19 H22 109.3
C16 C19 H22 109.3
H21 C19 H22 108.0
C17 C20 C23 110.0(3)
C17 C20 C25 109.9(3)
C23 C20 C25 109.0(3)
C17 C20 H23 109.3
C23 C20 H23 109.3
C25 C20 H23 109.3
C23 C21 C18 109.5(3)
C23 C21 C24 110.3(3)
C18 C21 C24 109.3(3)
C23 C21 H24 109.3
C18 C21 H24 109.3
C24 C21 H24 109.3
C25 C22 C24 109.5(3)
C25 C22 C19 110.0(3)
C24 C22 C19 109.8(3)
C25 C22 H25 109.2
C24 C22 H25 109.2
C19 C22 H25 109.2
C21 C23 C20 109.3(3)
C21 C23 H26 109.8
C20 C23 H26 109.8
C21 C23 H27 109.8
C20 C23 H27 109.8
H26 C23 H27 108.3
C22 C24 C21 108.4(3)
C22 C24 H28 110.0
C21 C24 H28 110.0
C22 C24 H29 110.0
C21 C24 H29 110.0
H28 C24 H29 108.4
C22 C25 C20 108.9(3)
C22 C25 H30 109.9
C20 C25 H30 109.9
C22 C25 H31 109.9
C20 C25 H31 109.9
H30 C25 H31 108.3
C29 C26 C27 110.2(3)
C29 C26 C28 105.7(3)
C27 C26 C28 106.4(3)
C29 C26 C13B 105.5(7)
C27 C26 C13B 121.7(8)
C28 C26 C13B 106.3(10)
C29 C26 C1A 120.4(5)
C27 C26 C1A 110.5(5)
C28 C26 C1A 102.4(5)
C13B C26 C1A 15.0(9)
C30 C27 C26 110.9(3)
C30 C27 H32 109.5
C26 C27 H32 109.5
C30 C27 H33 109.5
C26 C27 H33 109.5
H32 C27 H33 108.0
C31 C28 C26 111.9(3)
C31 C28 H34 109.2
C26 C28 H34 109.2
C31 C28 H35 109.2
C26 C28 H35 109.2
H34 C28 H35 107.9
C26 C29 C32 111.4(3)
C26 C29 H36 109.4
C32 C29 H36 109.4
C26 C29 H37 109.4
C32 C29 H37 109.4
H36 C29 H37 108.0
C27 C30 C34 109.6(3)
C27 C30 C33 110.1(3)
C34 C30 C33 109.2(3)
C27 C30 H38 109.3
C34 C30 H38 109.3
C33 C30 H38 109.3
C33 C31 C35 109.7(3)
C33 C31 C28 109.0(3)
C35 C31 C28 110.2(3)
C33 C31 H39 109.3
C35 C31 H39 109.3
C28 C31 H39 109.3
C35 C32 C34 109.2(3)
C35 C32 C29 110.2(3)
C34 C32 C29 109.4(3)
C35 C32 H40 109.3
C34 C32 H40 109.3
C29 C32 H40 109.3
C31 C33 C30 109.0(3)
C31 C33 H41 109.9
C30 C33 H41 109.9
C31 C33 H42 109.9
C30 C33 H42 109.9
H41 C33 H42 108.3
C32 C34 C30 109.3(3)
C32 C34 H43 109.8
C30 C34 H43 109.8
C32 C34 H44 109.8
C30 C34 H44 109.8
H43 C34 H44 108.3
C31 C35 C32 108.6(3)
C31 C35 H45 110.0
C32 C35 H45 110.0
C31 C35 H46 110.0
C32 C35 H46 110.0
H45 C35 H46 108.3
C37 C36 C49 116.7(3)
C37 C36 C52 115.2(3)
C49 C36 C52 126.0(3)
C38 C37 C36 123.3(3)
C38 C37 H47 118.4
C36 C37 H47 118.4
C37 C38 C39 119.4(3)
C37 C38 H48 120.3
C39 C38 H48 120.3
C38 C39 C50 118.0(3)
C38 C39 C40 122.2(3)
C50 C39 C40 119.7(3)
C41 C40 C39 120.9(4)
C41 C40 H49 119.5
C39 C40 H49 119.5
C40 C41 C42 121.2(3)
C40 C41 H50 119.4
C42 C41 H50 119.4
C43 C42 C51 118.4(4)
C43 C42 C41 123.0(3)
C51 C42 C41 118.6(3)
C44 C43 C42 121.5(3)
C44 C43 H51 119.3
C42 C43 H51 119.3
C43 C44 C45 120.5(4)
C43 C44 H52 119.7
C45 C44 H52 119.7
C46 C45 C44 120.1(4)
C46 C45 H53 120.0
C44 C45 H53 120.0
C45 C46 C51 119.4(3)
C45 C46 C47 123.3(3)
C51 C46 C47 116.8(3)
C48 C47 C46 123.3(3)
C48 C47 H54 118.3
C46 C47 H54 118.3
C47 C48 C49 117.2(3)
C47 C48 C62 117.0(3)
C49 C48 C62 122.1(3)
C36 C49 C50 116.7(3)
C36 C49 C48 127.9(3)
C50 C49 C48 115.4(3)
C39 C50 C51 119.0(3)
C39 C50 C49 121.1(3)
C51 C50 C49 119.6(3)
C46 C51 C42 120.0(3)
C46 C51 C50 119.7(3)
C42 C51 C50 120.2(3)
C55 C52 C36 114.1(2)
C55 C52 C53 110.3(3)
C36 C52 C53 114.7(3)
C55 C52 C54 105.0(3)
C36 C52 C54 104.7(3)
C53 C52 C54 107.2(2)
C56 C53 C52 110.5(3)
C56 C53 H55 109.6
C52 C53 H55 109.6
C56 C53 H56 109.6
C52 C53 H56 109.6
H55 C53 H56 108.1
C57 C54 C52 111.5(3)
C57 C54 H57 109.3
C52 C54 H57 109.3
C57 C54 H58 109.3
C52 C54 H58 109.3
H57 C54 H58 108.0
C52 C55 C58 111.2(3)
C52 C55 H59 109.4
C58 C55 H59 109.4
C52 C55 H60 109.4
C58 C55 H60 109.4
H59 C55 H60 108.0
C60 C56 C59 110.1(3)
C60 C56 C53 110.1(3)
C59 C56 C53 109.2(3)
C60 C56 H61 109.1
C59 C56 H61 109.1
C53 C56 H61 109.1
C61 C57 C60 110.0(3)
C61 C57 C54 110.3(3)
C60 C57 C54 109.1(3)
C61 C57 H62 109.1
C60 C57 H62 109.1
C54 C57 H62 109.1
C59 C58 C61 109.6(3)
C59 C58 C55 109.8(3)
C61 C58 C55 109.8(3)
C59 C58 H63 109.2
C61 C58 H63 109.2
C55 C58 H63 109.2
C58 C59 C56 109.3(3)
C58 C59 H64 109.8
C56 C59 H64 109.8
C58 C59 H65 109.8
C56 C59 H65 109.8
H64 C59 H65 108.3
C56 C60 C57 108.9(3)
C56 C60 H66 109.9
C57 C60 H66 109.9
C56 C60 H67 109.9
C57 C60 H67 109.9
H66 C60 H67 108.3
C57 C61 C58 108.2(3)
C57 C61 H68 110.1
C58 C61 H68 110.1
C57 C61 H69 110.1
C58 C61 H69 110.1
H68 C61 H69 108.4
C64 C62 C63 108.3(3)
C64 C62 C48 117.4(2)
C63 C62 C48 113.0(2)
C64 C62 C65 106.0(3)
C63 C62 C65 108.2(2)
C48 C62 C65 103.1(2)
C62 C63 C67 110.8(3)
C62 C63 H70 109.5
C67 C63 H70 109.5
C62 C63 H71 109.5
C67 C63 H71 109.5
H70 C63 H71 108.1
C62 C64 C66 111.2(3)
C62 C64 H72 109.4
C66 C64 H72 109.4
C62 C64 H73 109.4
C66 C64 H73 109.4
H72 C64 H73 108.0
C68 C65 C62 111.4(3)
C68 C65 H74 109.3
C62 C65 H74 109.3
C68 C65 H75 109.3
C62 C65 H75 109.3
H74 C65 H75 108.0
C70 C66 C69 109.8(3)
C70 C66 C64 110.3(3)
C69 C66 C64 109.2(3)
C70 C66 H76 109.2
C69 C66 H76 109.2
C64 C66 H76 109.2
C69 C67 C71 110.2(3)
C69 C67 C63 108.7(3)
C71 C67 C63 109.6(3)
C69 C67 H77 109.4
C71 C67 H77 109.4
C63 C67 H77 109.4
C71 C68 C70 109.8(3)
C71 C68 C65 109.3(3)
C70 C68 C65 110.0(3)
C71 C68 H78 109.2
C70 C68 H78 109.2
C65 C68 H78 109.2
C67 C69 C66 109.1(3)
C67 C69 H79 109.9
C66 C69 H79 109.9
C67 C69 H80 109.9
C66 C69 H80 109.9
H79 C69 H80 108.3
C66 C70 C68 108.9(3)
C66 C70 H81 109.9
C68 C70 H81 109.9
C66 C70 H82 109.9
C68 C70 H82 109.9
H81 C70 H82 108.3
C68 C71 C67 109.6(3)
C68 C71 H83 109.8
C67 C71 H83 109.8
C68 C71 H84 109.8
C67 C71 H84 109.8
H83 C71 H84 108.2
C73 C72 C85 117.6(3)
C73 C72 C88 114.9(3)
C85 C72 C88 125.6(3)
C74 C73 C72 122.5(4)
C74 C73 H85 118.8
C72 C73 H85 118.8
C75 C74 C73 120.0(4)
C75 C74 H86 120.0
C73 C74 H86 120.0
C74 C75 C86 118.4(4)
C74 C75 C76 122.6(4)
C86 C75 C76 118.9(5)
C77 C76 C75 120.8(5)
C77 C76 H87 119.6
C75 C76 H87 119.6
C76 C77 C78 122.0(4)
C76 C77 H88 119.0
C78 C77 H88 119.0
C79 C78 C77 123.4(4)
C79 C78 C87 118.2(5)
C77 C78 C87 118.5(5)
C80 C79 C78 121.5(4)
C80 C79 H89 119.2
C78 C79 H89 119.2
C79 C80 C81 120.3(5)
C79 C80 H90 119.9
C81 C80 H90 119.9
C80 C81 C82 120.4(5)
C80 C81 H91 119.8
C82 C81 H91 119.8
C81 C82 C87 119.6(4)
C81 C82 C83 123.0(4)
C87 C82 C83 116.8(3)
C84 C83 C82 123.5(4)
C84 C83 H92 118.3
C82 C83 H92 118.3
C83 C84 C85 116.9(3)
C83 C84 C98 117.0(3)
C85 C84 C98 123.5(3)
C72 C85 C86 116.5(3)
C72 C85 C84 128.8(3)
C86 C85 C84 114.7(3)
C75 C86 C87 119.2(3)
C75 C86 C85 120.8(4)
C87 C86 C85 119.7(3)
C82 C87 C86 119.9(3)
C82 C87 C78 119.9(4)
C86 C87 C78 120.2(4)
C91 C88 C89 110.1(3)
C91 C88 C90 105.7(3)
C89 C88 C90 106.2(3)
C91 C88 C72 114.4(3)
C89 C88 C72 114.4(3)
C90 C88 C72 105.2(2)
C92 C89 C88 110.8(3)
C92 C89 H93 109.5
C88 C89 H93 109.5
C92 C89 H94 109.5
C88 C89 H94 109.5
H93 C89 H94 108.1
C93 C90 C88 112.0(3)
C93 C90 H95 109.2
C88 C90 H95 109.2
C93 C90 H96 109.2
C88 C90 H96 109.2
H95 C90 H96 107.9
C88 C91 C94 111.7(3)
C88 C91 H97 109.3
C94 C91 H97 109.3
C88 C91 H98 109.3
C94 C91 H98 109.3
H97 C91 H98 107.9
C89 C92 C97 109.6(3)
C89 C92 C95 109.8(3)
C97 C92 C95 109.6(4)
C89 C92 H99 109.3
C97 C92 H99 109.3
C95 C92 H99 109.3
C96 C93 C95 109.6(3)
C96 C93 C90 109.7(3)
C95 C93 C90 109.3(3)
C96 C93 H100 109.4
C95 C93 H100 109.4
C90 C93 H100 109.4
C97 C94 C96 110.4(3)
C97 C94 C91 108.9(3)
C96 C94 C91 109.4(3)
C97 C94 H101 109.4
C96 C94 H101 109.4
C91 C94 H101 109.4
C93 C95 C92 109.0(3)
C93 C95 H102 109.9
C92 C95 H102 109.9
C93 C95 H103 109.9
C92 C95 H103 109.9
H102 C95 H103 108.3
C93 C96 C94 108.7(3)
C93 C96 H104 109.9
C94 C96 H104 109.9
C93 C96 H105 109.9
C94 C96 H105 109.9
H104 C96 H105 108.3
C94 C97 C92 109.6(3)
C94 C97 H106 109.8
C92 C97 H106 109.8
C94 C97 H107 109.8
C92 C97 H107 109.8
H106 C97 H107 108.2
C101 C98 C100 109.7(3)
C101 C98 C84 115.3(3)
C100 C98 C84 113.2(3)
C101 C98 C99 106.1(3)
C100 C98 C99 106.3(3)
C84 C98 C99 105.5(2)
C102 C99 C98 111.3(3)
C102 C99 H108 109.4
C98 C99 H108 109.4
C102 C99 H109 109.4
C98 C99 H109 109.4
H108 C99 H109 108.0
C103 C100 C98 111.1(3)
C103 C100 H110 109.4
C98 C100 H110 109.4
C103 C100 H111 109.4
C98 C100 H111 109.4
H110 C100 H111 108.0
C104 C101 C98 111.5(3)
C104 C101 H112 109.3
C98 C101 H112 109.3
C104 C101 H113 109.3
C98 C101 H113 109.3
H112 C101 H113 108.0
C107 C102 C105 110.4(3)
C107 C102 C99 109.1(3)
C105 C102 C99 110.1(3)
C107 C102 H114 109.1
C105 C102 H114 109.1
C99 C102 H114 109.1
C106 C103 C100 109.5(3)
C106 C103 C107 109.6(3)
C100 C103 C107 109.5(3)
C106 C103 H115 109.4
C100 C103 H115 109.4
C107 C103 H115 109.4
C106 C104 C101 109.2(3)
C106 C104 C105 109.4(3)
C101 C104 C105 110.2(3)
C106 C104 H116 109.3
C101 C104 H116 109.3
C105 C104 H116 109.3
C102 C105 C104 108.3(3)
C102 C105 H117 110.0
C104 C105 H117 110.0
C102 C105 H118 110.0
C104 C105 H118 110.0
H117 C105 H118 108.4
C103 C106 C104 109.9(3)
C103 C106 H119 109.7
C104 C106 H119 109.7
C103 C106 H120 109.7
C104 C106 H120 109.7
H119 C106 H120 108.2
C102 C107 C103 108.9(3)
C102 C107 H121 109.9
C103 C107 H121 109.9
C102 C107 H122 109.9
C103 C107 H122 109.9
H121 C107 H122 108.3

loop_
_geom_bond_atom_site_label_1
_geom_bond_atom_site_label_2
_geom_bond_distance
C1B C2B 1.40(2)
C1B C14B 1.427(17)
C1B C16 1.47(3)
C2B C3B 1.373(17)
C2B H1 0.9500
C3B C4B 1.399(17)
C3B H2 0.9500
C4B C15B 1.397(18)
C4B C5B 1.471(16)
C5B C6B 1.32(2)
C5B H3 0.9500
C6B C7B 1.41(2)
C6B H4 0.9500
C7B C8B 1.409(19)
C7B C16B 1.460(16)
C8B C9B 1.357(19)
C8B H5 0.9500
C9B C10B 1.419(16)
C9B H6 0.9500
C10B C11B 1.421(15)
C10B H7 0.9500
C11B C16B 1.414(17)
C11B C12B 1.440(19)
C12B C13B 1.42(2)
C12B H8 0.9500
C13B C14B 1.49(2)
C13B C26 1.58(3)
C14B C15B 1.465(17)
C15B C16B 1.413(16)
C1A C2A 1.394(12)
C1A C14A 1.399(13)
C1A C26 1.580(13)
C2A C3A 1.390(11)
C2A H9 0.9500
C3A C4A 1.397(9)
C3A H10 0.9500
C4A C15A 1.406(11)
C4A C5A 1.454(10)
C5A C6A 1.357(10)
C5A H11 0.9500
C6A C7A 1.456(12)
C6A H12 0.9500
C7A C8A 1.406(10)
C7A C16A 1.412(10)
C8A C9A 1.386(9)
C8A H13 0.9500
C9A C10A 1.380(8)
C9A H14 0.9500
C10A C11A 1.380(10)
C10A H15 0.9500
C11A C16A 1.423(9)
C11A C12A 1.436(12)
C12A C13A 1.362(16)
C12A H16 0.9500
C13A C14A 1.467(11)
C13A C16 1.625(14)
C14A C15A 1.444(12)
C15A C16A 1.438(8)
C16 C18 1.537(4)
C16 C17 1.540(5)
C16 C19 1.561(4)
C17 C20 1.531(5)
C17 H17 0.9900
C17 H18 0.9900
C18 C21 1.530(5)
C18 H19 0.9900
C18 H20 0.9900
C19 C22 1.532(5)
C19 H21 0.9900
C19 H22 0.9900
C20 C23 1.533(5)
C20 C25 1.544(5)
C20 H23 1.0000
C21 C23 1.527(5)
C21 C24 1.532(5)
C21 H24 1.0000
C22 C25 1.521(6)
C22 C24 1.527(5)
C22 H25 1.0000
C23 H26 0.9900
C23 H27 0.9900
C24 H28 0.9900
C24 H29 0.9900
C25 H30 0.9900
C25 H31 0.9900
C26 C29 1.536(4)
C26 C27 1.539(5)
C26 C28 1.565(4)
C27 C30 1.531(5)
C27 H32 0.9900
C27 H33 0.9900
C28 C31 1.535(5)
C28 H34 0.9900
C28 H35 0.9900
C29 C32 1.537(4)
C29 H36 0.9900
C29 H37 0.9900
C30 C34 1.535(5)
C30 C33 1.539(5)
C30 H38 1.0000
C31 C33 1.518(5)
C31 C35 1.524(5)
C31 H39 1.0000
C32 C35 1.529(4)
C32 C34 1.534(5)
C32 H40 1.0000
C33 H41 0.9900
C33 H42 0.9900
C34 H43 0.9900
C34 H44 0.9900
C35 H45 0.9900
C35 H46 0.9900
C36 C37 1.415(4)
C36 C49 1.416(4)
C36 C52 1.544(4)
C37 C38 1.374(5)
C37 H47 0.9500
C38 C39 1.397(5)
C38 H48 0.9500
C39 C50 1.418(4)
C39 C40 1.432(5)
C40 C41 1.362(6)
C40 H49 0.9500
C41 C42 1.433(6)
C41 H50 0.9500
C42 C43 1.398(6)
C42 C51 1.429(4)
C43 C44 1.376(6)
C43 H51 0.9500
C44 C45 1.402(5)
C44 H52 0.9500
C45 C46 1.399(5)
C45 H53 0.9500
C46 C51 1.416(5)
C46 C47 1.439(4)
C47 C48 1.364(4)
C47 H54 0.9500
C48 C49 1.476(4)
C48 C62 1.557(4)
C49 C50 1.437(4)
C50 C51 1.432(5)
C52 C55 1.538(4)
C52 C53 1.552(4)
C52 C54 1.570(4)
C53 C56 1.536(5)
C53 H55 0.9900
C53 H56 0.9900
C54 C57 1.540(5)
C54 H57 0.9900
C54 H58 0.9900
C55 C58 1.541(4)
C55 H59 0.9900
C55 H60 0.9900
C56 C60 1.531(5)
C56 C59 1.534(5)
C56 H61 1.0000
C57 C61 1.524(5)
C57 C60 1.531(5)
C57 H62 1.0000
C58 C59 1.533(5)
C58 C61 1.537(5)
C58 H63 1.0000
C59 H64 0.9900
C59 H65 0.9900
C60 H66 0.9900
C60 H67 0.9900
C61 H68 0.9900
C61 H69 0.9900
C62 C64 1.534(4)
C62 C63 1.545(4)
C62 C65 1.562(4)
C63 C67 1.548(4)
C63 H70 0.9900
C63 H71 0.9900
C64 C66 1.549(4)
C64 H72 0.9900
C64 H73 0.9900
C65 C68 1.537(4)
C65 H74 0.9900
C65 H75 0.9900
C66 C70 1.518(5)
C66 C69 1.533(5)
C66 H76 1.0000
C67 C69 1.523(5)
C67 C71 1.534(5)
C67 H77 1.0000
C68 C71 1.514(5)
C68 C70 1.521(5)
C68 H78 1.0000
C69 H79 0.9900
C69 H80 0.9900
C70 H81 0.9900
C70 H82 0.9900
C71 H83 0.9900
C71 H84 0.9900
C72 C73 1.405(5)
C72 C85 1.413(5)
C72 C88 1.562(5)
C73 C74 1.393(6)
C73 H85 0.9500
C74 C75 1.374(7)
C74 H86 0.9500
C75 C86 1.422(6)
C75 C76 1.449(6)
C76 C77 1.349(8)
C76 H87 0.9500
C77 C78 1.421(8)
C77 H88 0.9500
C78 C79 1.392(7)
C78 C87 1.434(5)
C79 C80 1.377(8)
C79 H89 0.9500
C80 C81 1.387(6)
C80 H90 0.9500
C81 C82 1.397(6)
C81 H91 0.9500
C82 C87 1.400(6)
C82 C83 1.445(5)
C83 C84 1.364(5)
C83 H92 0.9500
C84 C85 1.481(5)
C84 C98 1.558(4)
C85 C86 1.450(4)
C86 C87 1.429(6)
C88 C91 1.536(4)
C88 C89 1.550(4)
C88 C90 1.562(4)
C89 C92 1.532(6)
C89 H93 0.9900
C89 H94 0.9900
C90 C93 1.536(5)
C90 H95 0.9900
C90 H96 0.9900
C91 C94 1.539(4)
C91 H97 0.9900
C91 H98 0.9900
C92 C97 1.534(6)
C92 C95 1.535(5)
C92 H99 1.0000
C93 C96 1.529(5)
C93 C95 1.534(5)
C93 H100 1.0000
C94 C97 1.528(5)
C94 C96 1.530(5)
C94 H101 1.0000
C95 H102 0.9900
C95 H103 0.9900
C96 H104 0.9900
C96 H105 0.9900
C97 H106 0.9900
C97 H107 0.9900
C98 C101 1.536(5)
C98 C100 1.542(5)
C98 C99 1.566(4)
C99 C102 1.540(5)
C99 H108 0.9900
C99 H109 0.9900
C100 C103 1.531(5)
C100 H110 0.9900
C100 H111 0.9900
C101 C104 1.530(4)
C101 H112 0.9900
C101 H113 0.9900
C102 C107 1.519(6)
C102 C105 1.524(6)
C102 H114 1.0000
C103 C106 1.526(5)
C103 C107 1.533(5)
C103 H115 1.0000
C104 C106 1.528(5)
C104 C105 1.533(5)
C104 H116 1.0000
C105 H117 0.9900
C105 H118 0.9900
C106 H119 0.9900
C106 H120 0.9900
C107 H121 0.9900
C107 H122 0.9900

loop_
_geom_torsion_atom_site_label_1
_geom_torsion_atom_site_label_2
_geom_torsion_atom_site_label_3
_geom_torsion_atom_site_label_4
_geom_torsion
C14B C1B C2B C3B 15(3)
C16 C1B C2B C3B -151.5(16)
C1B C2B C3B C4B 5(2)
C2B C3B C4B C15B -13.4(19)
C2B C3B C4B C5B 168.8(11)
C15B C4B C5B C6B 5.2(18)
C3B C4B C5B C6B -177.0(12)
C4B C5B C6B C7B -2(2)
C5B C6B C7B C8B 177.2(13)
C5B C6B C7B C16B -1(2)
C6B C7B C8B C9B -174.9(12)
C16B C7B C8B C9B 3.3(18)
C7B C8B C9B C10B -4.1(19)
C8B C9B C10B C11B 1.6(16)
C9B C10B C11B C16B 1.4(15)
C9B C10B C11B C12B -168.2(11)
C16B C11B C12B C13B 6(2)
C10B C11B C12B C13B 176.1(17)
C11B C12B C13B C14B 16(3)
C11B C12B C13B C26 -147.4(13)
C2B C1B C14B C15B -26(3)
C16 C1B C14B C15B 141.1(17)
C2B C1B C14B C13B 154.8(19)
C16 C1B C14B C13B -38(3)
C12B C13B C14B C1B 150(2)
C26 C13B C14B C1B -51(3)
C12B C13B C14B C15B -29(2)
C26 C13B C14B C15B 130(2)
C3B C4B C15B C16B 176.9(11)
C5B C4B C15B C16B -5.4(17)
C3B C4B C15B C14B 1.7(18)
C5B C4B C15B C14B 179.4(11)
C1B C14B C15B C4B 18.5(19)
C13B C14B C15B C4B -162.2(14)
C1B C14B C15B C16B -156.8(15)
C13B C14B C15B C16B 22.5(17)
C4B C15B C16B C11B -174.9(10)
C14B C15B C16B C11B 0.2(14)
C4B C15B C16B C7B 2.3(15)
C14B C15B C16B C7B 177.4(10)
C10B C11B C16B C15B 175.1(9)
C12B C11B C16B C15B -14.7(15)
C10B C11B C16B C7B -2.1(15)
C12B C11B C16B C7B 168.2(10)
C8B C7B C16B C15B -177.4(10)
C6B C7B C16B C15B 1.0(15)
C8B C7B C16B C11B -0.2(15)
C6B C7B C16B C11B 178.2(11)
C14A C1A C2A C3A 12.8(18)
C26 C1A C2A C3A -151.5(8)
C1A C2A C3A C4A 6.9(14)
C2A C3A C4A C15A -13.6(12)
C2A C3A C4A C5A 164.5(7)
C3A C4A C5A C6A -176.4(7)
C15A C4A C5A C6A 1.7(11)
C4A C5A C6A C7A 0.2(11)
C5A C6A C7A C8A 176.5(7)
C5A C6A C7A C16A -1.7(11)
C16A C7A C8A C9A -1.1(11)
C6A C7A C8A C9A -179.3(7)
C7A C8A C9A C10A -0.2(10)
C8A C9A C10A C11A 0.5(10)
C9A C10A C11A C16A 0.5(11)
C9A C10A C11A C12A -169.5(7)
C10A C11A C12A C13A 178.6(10)
C16A C11A C12A C13A 8.3(14)
C11A C12A C13A C14A 10.8(18)
C11A C12A C13A C16 -152.0(8)
C2A C1A C14A C15A -24.2(16)
C26 C1A C14A C15A 139.4(9)
C2A C1A C14A C13A 156.0(12)
C26 C1A C14A C13A -40.4(18)
C12A C13A C14A C1A 154.0(12)
C16 C13A C14A C1A -45.8(19)
C12A C13A C14A C15A -25.9(16)
C16 C13A C14A C15A 134.4(11)
C3A C4A C15A C16A 175.9(6)
C5A C4A C15A C16A -2.1(10)
C3A C4A C15A C14A 1.2(11)
C5A C4A C15A C14A -176.9(7)
C1A C14A C15A C4A 17.4(12)
C13A C14A C15A C4A -162.8(9)
C1A C14A C15A C16A -157.4(8)
C13A C14A C15A C16A 22.5(11)
C8A C7A C16A C11A 2.1(11)
C6A C7A C16A C11A -179.7(7)
C8A C7A C16A C15A -177.1(6)
C6A C7A C16A C15A 1.2(10)
C10A C11A C16A C7A -1.8(10)
C12A C11A C16A C7A 169.0(7)
C10A C11A C16A C15A 177.4(6)
C12A C11A C16A C15A -11.9(10)
C4A C15A C16A C7A 0.7(9)
C14A C15A C16A C7A 175.6(7)
C4A C15A C16A C11A -178.4(7)
C14A C15A C16A C11A -3.6(9)
C2B C1B C16 C18 177.1(14)
C14B C1B C16 C18 11(3)
C2B C1B C16 C17 -54(2)
C14B C1B C16 C17 140.1(18)
C2B C1B C16 C19 58(2)
C14B C1B C16 C19 -108(2)
C2B C1B C16 C13A 159(8)
C14B C1B C16 C13A -7(4)
C12A C13A C16 C1B -26(5)
C14A C13A C16 C1B 173(7)
C12A C13A C16 C18 169.8(9)
C14A C13A C16 C18 8.8(15)
C12A C13A C16 C17 -62.4(12)
C14A C13A C16 C17 136.7(11)
C12A C13A C16 C19 56.9(11)
C14A C13A C16 C19 -104.1(13)
C1B C16 C17 C20 168.6(10)
C18 C16 C17 C20 -54.8(4)
C19 C16 C17 C20 59.3(4)
C13A C16 C17 C20 177.9(6)
C1B C16 C18 C21 -177.8(13)
C17 C16 C18 C21 55.0(4)
C19 C16 C18 C21 -60.0(4)
C13A C16 C18 C21 -172.9(6)
C1B C16 C19 C22 -169.8(7)
C18 C16 C19 C22 59.0(4)
C17 C16 C19 C22 -58.6(4)
C13A C16 C19 C22 174.8(5)
C16 C17 C20 C23 58.3(4)
C16 C17 C20 C25 -61.7(4)
C16 C18 C21 C23 -58.0(4)
C16 C18 C21 C24 62.9(4)
C16 C19 C22 C25 59.7(4)
C16 C19 C22 C24 -60.9(4)
C18 C21 C23 C20 60.5(4)
C24 C21 C23 C20 -59.8(4)
C17 C20 C23 C21 -61.2(4)
C25 C20 C23 C21 59.4(4)
C25 C22 C24 C21 -61.4(4)
C19 C22 C24 C21 59.5(4)
C23 C21 C24 C22 60.2(4)
C18 C21 C24 C22 -60.2(4)
C24 C22 C25 C20 62.0(4)
C19 C22 C25 C20 -58.7(4)
C17 C20 C25 C22 59.9(4)
C23 C20 C25 C22 -60.7(4)
C12B C13B C26 C29 168.8(13)
C14B C13B C26 C29 9(3)
C12B C13B C26 C27 -64.8(19)
C14B C13B C26 C27 136(2)
C12B C13B C26 C28 56.9(17)
C14B C13B C26 C28 -103(2)
C12B C13B C26 C1A -20(4)
C14B C13B C26 C1A -180(8)
C2A C1A C26 C29 174.8(7)
C14A C1A C26 C29 10.5(14)
C2A C1A C26 C27 -55.0(11)
C14A C1A C26 C27 140.8(10)
C2A C1A C26 C28 58.0(10)
C14A C1A C26 C28 -106.2(11)
C2A C1A C26 C13B 165(6)
C14A C1A C26 C13B 0(4)
C29 C26 C27 C30 -55.7(3)
C28 C26 C27 C30 58.4(3)
C13B C26 C27 C30 -179.9(10)
C1A C26 C27 C30 168.8(6)
C29 C26 C28 C31 58.4(4)
C27 C26 C28 C31 -58.7(4)
C13B C26 C28 C31 170.3(7)
C1A C26 C28 C31 -174.7(5)
C27 C26 C29 C32 55.4(3)
C28 C26 C29 C32 -59.2(3)
C13B C26 C29 C32 -171.5(10)
C1A C26 C29 C32 -174.2(6)
C26 C27 C30 C34 58.9(4)
C26 C27 C30 C33 -61.2(4)
C26 C28 C31 C33 60.6(4)
C26 C28 C31 C35 -59.9(4)
C26 C29 C32 C35 62.2(3)
C26 C29 C32 C34 -58.0(3)
C35 C31 C33 C30 61.3(4)
C28 C31 C33 C30 -59.5(4)
C27 C30 C33 C31 60.4(4)
C34 C30 C33 C31 -59.9(4)
C35 C32 C34 C30 -60.4(3)
C29 C32 C34 C30 60.4(3)
C27 C30 C34 C32 -61.1(3)
C33 C30 C34 C32 59.5(3)
C33 C31 C35 C32 -61.9(3)
C28 C31 C35 C32 58.2(3)
C34 C32 C35 C31 61.0(3)
C29 C32 C35 C31 -59.3(3)
C49 C36 C37 C38 -11.2(5)
C52 C36 C37 C38 153.5(3)
C36 C37 C38 C39 -7.1(5)
C37 C38 C39 C50 11.2(5)
C37 C38 C39 C40 -165.3(3)
C38 C39 C40 C41 170.1(3)
C50 C39 C40 C41 -6.4(5)
C39 C40 C41 C42 1.8(5)
C40 C41 C42 C43 -174.1(3)
C40 C41 C42 C51 3.8(5)
C51 C42 C43 C44 0.5(5)
C41 C42 C43 C44 178.5(3)
C42 C43 C44 C45 1.6(6)
C43 C44 C45 C46 -0.7(5)
C44 C45 C46 C51 -2.4(5)
C44 C45 C46 C47 169.2(3)
C45 C46 C47 C48 177.3(3)
C51 C46 C47 C48 -10.9(4)
C46 C47 C48 C49 -12.3(4)
C46 C47 C48 C62 146.3(3)
C37 C36 C49 C50 24.1(4)
C52 C36 C49 C50 -138.7(3)
C37 C36 C49 C48 -156.8(3)
C52 C36 C49 C48 40.4(5)
C47 C48 C49 C36 -148.9(3)
C62 C48 C49 C36 53.6(4)
C47 C48 C49 C50 30.2(4)
C62 C48 C49 C50 -127.3(3)
C38 C39 C50 C51 -171.4(3)
C40 C39 C50 C51 5.1(4)
C38 C39 C50 C49 2.7(4)
C40 C39 C50 C49 179.3(3)
C36 C49 C50 C39 -20.6(4)
C48 C49 C50 C39 160.2(3)
C36 C49 C50 C51 153.5(3)
C48 C49 C50 C51 -25.7(4)
C45 C46 C51 C42 4.5(4)
C47 C46 C51 C42 -167.6(3)
C45 C46 C51 C50 -172.2(3)
C47 C46 C51 C50 15.6(4)
C43 C42 C51 C46 -3.6(5)
C41 C42 C51 C46 178.4(3)
C43 C42 C51 C50 173.1(3)
C41 C42 C51 C50 -4.9(4)
C39 C50 C51 C46 177.2(3)
C49 C50 C51 C46 2.9(4)
C39 C50 C51 C42 0.4(4)
C49 C50 C51 C42 -173.8(3)
C37 C36 C52 C55 -171.5(3)
C49 C36 C52 C55 -8.5(4)
C37 C36 C52 C53 59.9(4)
C49 C36 C52 C53 -137.1(3)
C37 C36 C52 C54 -57.3(4)
C49 C36 C52 C54 105.7(3)
C55 C52 C53 C56 56.0(3)
C36 C52 C53 C56 -173.5(3)
C54 C52 C53 C56 -57.7(4)
C55 C52 C54 C57 -59.4(3)
C36 C52 C54 C57 -179.9(3)
C53 C52 C54 C57 57.8(3)
C36 C52 C55 C58 174.4(3)
C53 C52 C55 C58 -54.8(4)
C54 C52 C55 C58 60.4(3)
C52 C53 C56 C60 61.3(4)
C52 C53 C56 C59 -59.7(4)
C52 C54 C57 C61 60.9(4)
C52 C54 C57 C60 -60.0(4)
C52 C55 C58 C59 57.5(4)
C52 C55 C58 C61 -63.1(4)
C61 C58 C59 C56 60.1(4)
C55 C58 C59 C56 -60.7(4)
C60 C56 C59 C58 -59.0(4)
C53 C56 C59 C58 62.0(4)
C59 C56 C60 C57 59.0(4)
C53 C56 C60 C57 -61.5(4)
C61 C57 C60 C56 -60.8(4)
C54 C57 C60 C56 60.3(4)
C60 C57 C61 C58 61.7(4)
C54 C57 C61 C58 -58.7(4)
C59 C58 C61 C57 -61.2(4)
C55 C58 C61 C57 59.6(4)
C47 C48 C62 C64 177.4(3)
C49 C48 C62 C64 -25.1(4)
C47 C48 C62 C63 50.2(4)
C49 C48 C62 C63 -152.3(3)
C47 C48 C62 C65 -66.4(3)
C49 C48 C62 C65 91.1(3)
C64 C62 C63 C67 58.1(3)
C48 C62 C63 C67 -170.0(3)
C65 C62 C63 C67 -56.5(3)
C63 C62 C64 C66 -57.2(3)
C48 C62 C64 C66 173.2(3)
C65 C62 C64 C66 58.7(3)
C64 C62 C65 C68 -59.0(3)
C63 C62 C65 C68 57.1(4)
C48 C62 C65 C68 177.1(3)
C62 C64 C66 C70 -61.2(4)
C62 C64 C66 C69 59.5(4)
C62 C63 C67 C69 -61.1(3)
C62 C63 C67 C71 59.4(4)
C62 C65 C68 C71 -59.9(4)
C62 C65 C68 C70 60.7(4)
C71 C67 C69 C66 -58.3(3)
C63 C67 C69 C66 61.8(3)
C70 C66 C69 C67 59.9(3)
C64 C66 C69 C67 -61.1(3)
C69 C66 C70 C68 -61.1(4)
C64 C66 C70 C68 59.3(4)
C71 C68 C70 C66 61.1(4)
C65 C68 C70 C66 -59.2(4)
C70 C68 C71 C67 -59.7(4)
C65 C68 C71 C67 61.0(4)
C69 C67 C71 C68 58.6(4)
C63 C67 C71 C68 -61.0(4)
C85 C72 C73 C74 -10.0(5)
C88 C72 C73 C74 155.3(3)
C72 C73 C74 C75 -7.3(6)
C73 C74 C75 C86 10.6(5)
C73 C74 C75 C76 -165.8(3)
C74 C75 C76 C77 170.1(4)
C86 C75 C76 C77 -6.3(6)
C75 C76 C77 C78 1.4(6)
C76 C77 C78 C79 -175.7(4)
C76 C77 C78 C87 4.3(6)
C77 C78 C79 C80 178.0(4)
C87 C78 C79 C80 -2.0(6)
C78 C79 C80 C81 3.1(7)
C79 C80 C81 C82 -0.1(6)
C80 C81 C82 C87 -3.8(5)
C80 C81 C82 C83 167.3(4)
C81 C82 C83 C84 177.2(3)
C87 C82 C83 C84 -11.5(5)
C82 C83 C84 C85 -12.6(5)
C82 C83 C84 C98 149.9(3)
C73 C72 C85 C86 22.6(4)
C88 C72 C85 C86 -141.0(3)
C73 C72 C85 C84 -156.4(3)
C88 C72 C85 C84 40.0(5)
C83 C84 C85 C72 -150.2(3)
C98 C84 C85 C72 48.4(5)
C83 C84 C85 C86 30.8(4)
C98 C84 C85 C86 -130.6(3)
C74 C75 C86 C87 -171.3(3)
C76 C75 C86 C87 5.2(5)
C74 C75 C86 C85 3.0(5)
C76 C75 C86 C85 179.5(3)
C72 C85 C86 C75 -19.7(4)
C84 C85 C86 C75 159.4(3)
C72 C85 C86 C87 154.5(3)
C84 C85 C86 C87 -26.4(4)
C81 C82 C87 C86 -172.0(3)
C83 C82 C87 C86 16.3(5)
C81 C82 C87 C78 4.9(5)
C83 C82 C87 C78 -166.8(3)
C75 C86 C87 C82 177.2(3)
C85 C86 C87 C82 2.9(5)
C75 C86 C87 C78 0.4(5)
C85 C86 C87 C78 -174.0(3)
C79 C78 C87 C82 -2.0(5)
C77 C78 C87 C82 178.0(3)
C79 C78 C87 C86 174.9(3)
C77 C78 C87 C86 -5.2(5)
C73 C72 C88 C91 -171.3(3)
C85 C72 C88 C91 -7.3(4)
C73 C72 C88 C89 60.3(4)
C85 C72 C88 C89 -135.7(3)
C73 C72 C88 C90 -55.8(3)
C85 C72 C88 C90 108.2(3)
C91 C88 C89 C92 54.8(4)
C90 C88 C89 C92 -59.1(3)
C72 C88 C89 C92 -174.7(3)
C91 C88 C90 C93 -58.3(3)
C89 C88 C90 C93 58.7(4)
C72 C88 C90 C93 -179.7(3)
C89 C88 C91 C94 -55.1(4)
C90 C88 C91 C94 59.2(3)
C72 C88 C91 C94 174.4(3)
C88 C89 C92 C97 -58.3(4)
C88 C89 C92 C95 62.2(4)
C88 C90 C93 C96 60.2(4)
C88 C90 C93 C95 -60.0(4)
C88 C91 C94 C97 58.4(3)
C88 C91 C94 C96 -62.4(4)
C96 C93 C95 C92 -61.2(4)
C90 C93 C95 C92 59.0(4)
C89 C92 C95 C93 -60.5(4)
C97 C92 C95 C93 60.0(4)
C95 C93 C96 C94 60.8(4)
C90 C93 C96 C94 -59.2(4)
C97 C94 C96 C93 -59.8(4)
C91 C94 C96 C93 60.0(4)
C96 C94 C97 C92 59.0(4)
C91 C94 C97 C92 -61.1(4)
C89 C92 C97 C94 61.8(4)
C95 C92 C97 C94 -58.8(4)
C83 C84 C98 C101 -176.4(3)
C85 C84 C98 C101 -15.1(4)
C83 C84 C98 C100 56.1(4)
C85 C84 C98 C100 -142.6(3)
C83 C84 C98 C99 -59.7(4)
C85 C84 C98 C99 101.6(3)
C101 C98 C99 C102 -58.2(4)
C100 C98 C99 C102 58.6(4)
C84 C98 C99 C102 179.0(3)
C101 C98 C100 C103 55.5(4)
C84 C98 C100 C103 -174.2(3)
C99 C98 C100 C103 -58.8(3)
C100 C98 C101 C104 -55.7(4)
C84 C98 C101 C104 175.2(3)
C99 C98 C101 C104 58.8(4)
C98 C99 C102 C107 -60.8(4)
C98 C99 C102 C105 60.5(4)
C98 C100 C103 C106 -58.5(4)
C98 C100 C103 C107 61.7(4)
C98 C101 C104 C106 58.4(4)
C98 C101 C104 C105 -61.8(4)
C107 C102 C105 C104 61.3(4)
C99 C102 C105 C104 -59.2(4)
C106 C104 C105 C102 -60.3(4)
C101 C104 C105 C102 59.8(4)
C100 C103 C106 C104 60.9(4)
C107 C103 C106 C104 -59.3(4)
C101 C104 C106 C103 -60.6(4)
C105 C104 C106 C103 60.1(4)
C105 C102 C107 C103 -60.7(4)
C99 C102 C107 C103 60.4(4)
C106 C103 C107 C102 59.0(4)
C100 C103 C107 C102 -61.1(4)
